data_2213999
loop_
_publ_author_name
'Zi-Jie Liu'
'Dong Han'
'Lin-Na Wang'
'Xiang-Bao Meng'
'Zhong-Jun Li'

_publ_section_title 1,5-Di-<i>O</i>-acetyl-2,3,4-tri-<i>O</i>-benzyl-\a-<small>D</small>-mannopyranoside
_journal_coeditor_code XU2242
_journal_issue 6
_journal_name_full 'Acta Crystallographica Section E'
_journal_page_first o2975
_journal_page_last o2975
_journal_paper_doi 10.1107/S1600536807023501
_journal_volume 63
_journal_year 2007
_chemical_formula_iupac 'C31 H34 O8'
_chemical_formula_moiety 'C31 H34 O8'
_chemical_formula_sum 'C31 H34 O8'
_chemical_formula_weight 534.58
_chemical_name_systematic
;
1,5-Di-<i>O</i>-acetyl-2,3,4-tri-<i>O</i>-benzyl-\a-<i>D</i>-mannopyranoside
;
_space_group_IT_number 146
_symmetry_cell_setting trigonal
_symmetry_space_group_name_Hall 'R 3'
_symmetry_space_group_name_H-M 'R 3 :H'
_atom_sites_solution_hydrogens geom
_atom_sites_solution_primary direct
_atom_sites_solution_secondary difmap
_audit_creation_method SHELXL-97
_cell_angle_alpha 90.00
_cell_angle_beta 90.00
_cell_angle_gamma 120.00
_cell_formula_units_Z 9
_cell_length_a 24.001(3)
_cell_length_b 24.001(3)
_cell_length_c 13.441(3)
_cell_measurement_reflns_used 16963
_cell_measurement_temperature 298(2)
_cell_measurement_theta_max 25.0
_cell_measurement_theta_min 2.4
_cell_volume 6705.3(19)
_computing_cell_refinement 'SCALEPACK (Otwinowski & Minor, 1997)'
_computing_data_collection 'DENZO (Otwinowski & Minor, 1997)'
_computing_data_reduction SCALEPACK
_computing_molecular_graphics 'ORTEP-3 for Windows (Farrugia, 1997)'
_computing_publication_material SHELXL97
_computing_structure_refinement 'SHELXL97 (Sheldrick, 1997)'
_computing_structure_solution 'SHELXS97 (Sheldrick, 1997)'
_diffrn_ambient_temperature 298(2)
_diffrn_detector_area_resol_mean 10.00
_diffrn_measured_fraction_theta_full 1.00
_diffrn_measured_fraction_theta_max 1.00
_diffrn_measurement_device_type 'Rigaku R-AXIS RAPID IP'
_diffrn_measurement_method \W
_diffrn_radiation_monochromator graphite
_diffrn_radiation_source 'fine-focus sealed tube'
_diffrn_radiation_type MoK\a
_diffrn_radiation_wavelength 0.71073
_diffrn_reflns_av_R_equivalents 0.056
_diffrn_reflns_av_sigmaI/netI 0.086
_diffrn_reflns_limit_h_max 28
_diffrn_reflns_limit_h_min -28
_diffrn_reflns_limit_k_max 26
_diffrn_reflns_limit_k_min -28
_diffrn_reflns_limit_l_max 15
_diffrn_reflns_limit_l_min -13
_diffrn_reflns_number 16963
_diffrn_reflns_theta_full 25.0
_diffrn_reflns_theta_max 25.0
_diffrn_reflns_theta_min 2.4
_diffrn_standards_interval_count 0
_diffrn_standards_interval_time 0
_diffrn_standards_number 0
_exptl_absorpt_coefficient_mu 0.086
_exptl_absorpt_correction_type none
_exptl_absorpt_process_details
;
?
;
_exptl_crystal_colour colorless
_exptl_crystal_density_diffrn 1.191
_exptl_crystal_density_method 'not measured'
_exptl_crystal_description block
_exptl_crystal_F_000 2556
_exptl_crystal_size_max 0.50
_exptl_crystal_size_mid 0.45
_exptl_crystal_size_min 0.25
_refine_diff_density_max 0.26
_refine_diff_density_min -0.19
_refine_ls_extinction_coef 0.00248(10)
_refine_ls_extinction_expression Fc^*^=kFc[1+0.001xFc^2^\l^3^/sin(2\q)]^-1/4^
_refine_ls_extinction_method SHELXL97
_refine_ls_goodness_of_fit_ref 1.031
_refine_ls_hydrogen_treatment constr
_refine_ls_matrix_type full
_refine_ls_number_parameters 319
_refine_ls_number_reflns 2627
_refine_ls_number_restraints 1
_refine_ls_restrained_S_all 1.152
_refine_ls_R_factor_all 0.098
_refine_ls_R_factor_gt 0.053
_refine_ls_shift/su_max 0.000
_refine_ls_shift/su_mean 0.000
_refine_ls_structure_factor_coef Fsqd
_refine_ls_weighting_details 'calc w=1/[\s^2^(Fo^2^)+(0.0156P)^2^+0.731P] where P=(Fo^2^+2Fc^2^)/3'
_refine_ls_weighting_scheme calc
_refine_ls_wR_factor_gt 0.085
_refine_ls_wR_factor_ref 0.089
_reflns_number_gt 1277
_reflns_number_total 2627
_reflns_threshold_expression I>2\s(I)
_cod_data_source_file xu2242.cif
_cod_data_source_block I
_cod_original_cell_volume 6705.5(19)
_cod_original_sg_symbol_H-M 'R 3'
_cod_database_code 2213999
_cod_database_fobs_code 2213999

loop_
_symmetry_equiv_pos_as_xyz
'x, y, z'
'-y, x-y, z'
'-x+y, -x, z'
'x+2/3, y+1/3, z+1/3'
'-y+2/3, x-y+1/3, z+1/3'
'-x+y+2/3, -x+1/3, z+1/3'
'x+1/3, y+2/3, z+2/3'
'-y+1/3, x-y+2/3, z+2/3'
'-x+y+1/3, -x+2/3, z+2/3'

loop_
_atom_site_type_symbol
_atom_site_label
_atom_site_fract_x
_atom_site_fract_y
_atom_site_fract_z
_atom_site_U_iso_or_equiv
_atom_site_adp_type
_atom_site_calc_flag
_atom_site_refinement_flags
_atom_site_occupancy
O O1 0.8308(2) 0.89609(18) 0.0017(3) 0.0589(11) Uani d . 1
O O2 0.7086(2) 0.8907(2) 0.0209(3) 0.0832(14) Uani d U 1
O O3 0.6777(4) 0.9119(4) 0.1583(6) 0.169(3) Uani d U 1
O O4 0.71440(19) 0.72464(19) 0.0247(3) 0.0593(11) Uani d . 1
O O5 0.8332(2) 0.7232(2) 0.0228(3) 0.0640(12) Uani d . 1
O O6 0.9087(2) 0.8540(2) 0.0925(3) 0.0690(13) Uani d . 1
O O7 0.86749(18) 0.88162(18) -0.1512(3) 0.0562(11) Uani d U 1
O O8 0.9173(2) 0.9883(2) -0.1794(4) 0.0791(14) Uani d . 1
C C1 0.7701(3) 0.8374(3) 0.0044(4) 0.0516(16) Uani d . 1
H H1A 0.7513 0.8282 -0.0624 0.062 Uiso calc R 1
C C2 0.7752(3) 0.7796(3) 0.0409(4) 0.0506(16) Uani d . 1
H H2A 0.7851 0.7841 0.1122 0.061 Uiso calc R 1
C C3 0.8278(3) 0.7760(3) -0.0153(4) 0.0547(17) Uani d . 1
H H3A 0.8152 0.7675 -0.0855 0.066 Uiso calc R 1
C C4 0.8894(3) 0.8393(3) -0.0087(4) 0.0570(17) Uani d . 1
H H4A 0.9232 0.8373 -0.0470 0.068 Uiso calc R 1
C C5 0.8803(3) 0.8924(3) -0.0467(5) 0.0568(17) Uani d . 1
H H5A 0.9205 0.9332 -0.0374 0.068 Uiso calc R 1
C C6 0.7279(3) 0.8491(3) 0.0724(5) 0.0680(19) Uani d . 1
H H6A 0.6902 0.8086 0.0900 0.082 Uiso calc R 1
H H6B 0.7510 0.8697 0.1330 0.082 Uiso calc R 1
C C7 0.6824(4) 0.9177(5) 0.0706(7) 0.105(3) Uani d . 1
C C8 0.6651(5) 0.9575(4) 0.0146(7) 0.128(3) Uani d U 1
H H8A 0.6391 0.9685 0.0550 0.192 Uiso calc R 1
H H8B 0.6412 0.9345 -0.0433 0.192 Uiso calc R 1
H H8C 0.7033 0.9960 -0.0055 0.192 Uiso calc R 1
C C9 0.6919(3) 0.6800(3) 0.1058(5) 0.077(2) Uani d U 1
H H9A 0.6883 0.7004 0.1658 0.092 Uiso calc R 1
H H9B 0.7212 0.6640 0.1183 0.092 Uiso calc R 1
C C10 0.6280(2) 0.6269(3) 0.0754(4) 0.0682(19) Uani d G 1
C C11 0.5738(3) 0.6333(3) 0.0843(4) 0.125(3) Uani d GU 1
H H11A 0.5774 0.6706 0.1116 0.150 Uiso calc R 1
C C12 0.5143(2) 0.5841(4) 0.0526(5) 0.160(4) Uani d GU 1
H H12A 0.4780 0.5884 0.0586 0.192 Uiso calc R 1
C C13 0.5090(3) 0.5284(3) 0.0118(4) 0.132(4) Uani d GU 1
H H13A 0.4691 0.4955 -0.0094 0.158 Uiso calc R 1
C C14 0.5631(4) 0.5220(3) 0.0028(4) 0.144(4) Uani d GU 1
H H14A 0.5596 0.4847 -0.0244 0.173 Uiso calc R 1
C C15 0.6227(3) 0.5712(3) 0.0346(4) 0.105(3) Uani d GU 1
H H15A 0.6589 0.5669 0.0286 0.126 Uiso calc R 1
C C16 0.8486(4) 0.6916(4) -0.0499(5) 0.094(2) Uani d U 1
H H16A 0.8883 0.7223 -0.0824 0.113 Uiso calc R 1
H H16B 0.8149 0.6741 -0.0998 0.113 Uiso calc R 1
C C17 0.8561(2) 0.63855(18) -0.0072(3) 0.0570(17) Uani d G 1
C C18 0.8460(2) 0.6219(2) 0.0929(3) 0.0638(17) Uani d G 1
H H18A 0.8323 0.6431 0.1357 0.077 Uiso calc R 1
C C19 0.8564(2) 0.5736(2) 0.1290(3) 0.0689(18) Uani d G 1
H H19A 0.8497 0.5624 0.1960 0.083 Uiso calc R 1
C C20 0.8769(2) 0.54193(18) 0.0651(4) 0.076(2) Uani d G 1
H H20A 0.8839 0.5096 0.0893 0.091 Uiso calc R 1
C C21 0.8870(2) 0.5586(2) -0.0350(4) 0.081(2) Uani d G 1
H H21A 0.9007 0.5374 -0.0778 0.097 Uiso calc R 1
C C22 0.8766(2) 0.6069(2) -0.0712(2) 0.0679(19) Uani d G 1
H H22A 0.8834 0.6180 -0.1381 0.082 Uiso calc R 1
C C23 0.9567(4) 0.8403(5) 0.1229(6) 0.111(3) Uani d U 1
H H23A 0.9962 0.8663 0.0861 0.133 Uiso calc R 1
H H23B 0.9429 0.7953 0.1120 0.133 Uiso calc R 1
C C24 0.9667(4) 0.8558(4) 0.2296(4) 0.097(3) Uani d GU 1
C C25 1.0186(3) 0.9125(4) 0.2651(6) 0.131(3) Uani d G 1
H H25A 1.0479 0.9426 0.2207 0.157 Uiso calc R 1
C C26 1.0267(3) 0.9240(3) 0.3668(7) 0.176(5) Uani d GU 1
H H26A 1.0615 0.9619 0.3905 0.212 Uiso calc R 1
C C27 0.9830(5) 0.8790(5) 0.4332(4) 0.169(5) Uani d G 1
H H27A 0.9885 0.8867 0.5013 0.203 Uiso calc R 1
C C28 0.9311(4) 0.8223(4) 0.3978(5) 0.165(5) Uani d GU 1
H H28A 0.9019 0.7922 0.4422 0.198 Uiso calc R 1
C C29 0.9230(3) 0.8108(3) 0.2960(6) 0.140(4) Uani d G 1
H H29A 0.8883 0.7729 0.2723 0.169 Uiso calc R 1
C C30 0.8914(3) 0.9350(4) -0.2107(5) 0.0642(19) Uani d U 1
C C31 0.8804(4) 0.9152(4) -0.3171(5) 0.089(2) Uani d . 1
H H31A 0.9109 0.9500 -0.3578 0.134 Uiso calc R 1
H H31B 0.8375 0.9044 -0.3358 0.134 Uiso calc R 1
H H31C 0.8856 0.8784 -0.3264 0.134 Uiso calc R 1

loop_
_atom_site_aniso_label
_atom_site_aniso_U_11
_atom_site_aniso_U_22
_atom_site_aniso_U_33
_atom_site_aniso_U_12
_atom_site_aniso_U_13
_atom_site_aniso_U_23
O1 0.066(3) 0.048(3) 0.062(3) 0.027(3) 0.005(2) 0.001(2)
O2 0.113(4) 0.092(4) 0.078(3) 0.076(3) 0.025(3) 0.018(3)
O3 0.139(7) 0.125(7) 0.106(5) 0.086(6) 0.054(5) 0.036(5)
O4 0.062(3) 0.053(3) 0.049(3) 0.019(2) -0.004(2) 0.011(2)
O5 0.097(3) 0.066(3) 0.048(3) 0.055(3) 0.009(2) 0.000(2)
O6 0.065(3) 0.084(3) 0.063(3) 0.041(3) -0.014(2) 0.000(2)
O7 0.059(3) 0.051(3) 0.051(2) 0.021(2) 0.002(2) 0.007(2)
O8 0.068(3) 0.057(3) 0.100(4) 0.022(3) -0.002(3) 0.012(3)
C1 0.060(4) 0.054(4) 0.043(3) 0.030(4) 0.001(3) 0.004(3)
C2 0.058(4) 0.048(4) 0.044(4) 0.025(4) -0.003(3) 0.002(3)
C3 0.065(5) 0.051(4) 0.052(4) 0.031(4) -0.005(3) -0.005(3)
C4 0.059(4) 0.059(5) 0.049(4) 0.027(4) 0.001(3) 0.002(3)
C5 0.055(4) 0.051(4) 0.060(5) 0.024(3) -0.006(4) -0.001(3)
C6 0.083(5) 0.074(5) 0.061(4) 0.049(4) 0.017(4) 0.017(4)
C7 0.143(8) 0.133(8) 0.082(7) 0.101(7) 0.046(6) 0.037(6)
C8 0.141(7) 0.129(6) 0.112(7) 0.116(6) 0.023(6) 0.028(6)
C9 0.068(4) 0.067(4) 0.079(5) 0.021(4) -0.002(4) 0.019(4)
C10 0.091(5) 0.084(5) 0.077(4) 0.026(4) 0.004(4) 0.021(4)
C11 0.092(6) 0.114(6) 0.160(8) 0.044(5) -0.012(5) 0.013(6)
C12 0.131(6) 0.131(7) 0.170(7) 0.069(5) -0.021(5) 0.033(6)
C13 0.119(7) 0.115(7) 0.080(6) -0.003(5) -0.027(5) 0.022(5)
C14 0.141(9) 0.102(7) 0.102(6) 0.026(6) 0.024(7) -0.002(5)
C15 0.120(6) 0.076(5) 0.097(6) 0.031(5) 0.028(5) 0.011(5)
C16 0.094(7) 0.080(5) 0.062(5) 0.056(5) 0.010(4) 0.011(4)
C17 0.065(4) 0.054(4) 0.055(4) 0.032(4) 0.010(3) -0.005(3)
C18 0.086(5) 0.063(4) 0.061(5) 0.051(4) 0.004(4) -0.001(4)
C19 0.078(5) 0.066(5) 0.070(4) 0.041(4) -0.002(4) -0.005(4)
C20 0.084(5) 0.071(5) 0.088(6) 0.051(4) -0.004(4) -0.006(5)
C21 0.091(6) 0.096(6) 0.063(5) 0.053(5) 0.007(4) -0.014(4)
C22 0.082(5) 0.075(5) 0.062(4) 0.050(4) 0.012(4) -0.003(4)
C23 0.080(6) 0.132(7) 0.084(5) 0.064(5) -0.015(5) 0.007(5)
C24 0.092(6) 0.133(7) 0.085(6) 0.041(5) -0.030(5) 0.008(6)
C25 0.106(8) 0.131(9) 0.162(11) 0.063(8) -0.026(7) -0.002(8)
C26 0.135(9) 0.153(9) 0.160(9) 0.073(7) -0.036(8) -0.032(8)
C27 0.151(15) 0.162(13) 0.105(8) 0.061(12) -0.044(10) -0.058(10)
C28 0.189(9) 0.157(8) 0.101(8) 0.072(7) -0.027(7) 0.021(6)
C29 0.199(11) 0.153(10) 0.066(6) 0.084(9) -0.044(7) -0.007(6)
C30 0.047(4) 0.066(5) 0.078(5) 0.028(4) 0.008(4) 0.015(4)
C31 0.110(6) 0.104(6) 0.057(5) 0.055(5) 0.019(4) 0.023(4)

loop_
_atom_type_symbol
_atom_type_description
_atom_type_scat_dispersion_real
_atom_type_scat_dispersion_imag
_atom_type_scat_source
C C 0.0033 0.0016 'International Tables Vol C Tables 4.2.6.8 and 6.1.1.4'
H H 0.0000 0.0000 'International Tables Vol C Tables 4.2.6.8 and 6.1.1.4'
O O 0.0106 0.0060 'International Tables Vol C Tables 4.2.6.8 and 6.1.1.4'

loop_
_geom_angle_atom_site_label_1
_geom_angle_atom_site_label_2
_geom_angle_atom_site_label_3
_geom_angle
C5 O1 C1 115.4(4)
C7 O2 C6 119.7(6)
C2 O4 C9 114.1(5)
C16 O5 C3 113.4(4)
C23 O6 C4 114.9(5)
C30 O7 C5 116.9(5)
O1 C1 C6 106.5(5)
O1 C1 C2 113.3(5)
C6 C1 C2 110.1(5)
O1 C1 H1A 109.0
C6 C1 H1A 109.0
C2 C1 H1A 109.0
O4 C2 C3 111.9(5)
O4 C2 C1 106.4(5)
C3 C2 C1 109.8(5)
O4 C2 H2A 109.6
C3 C2 H2A 109.6
C1 C2 H2A 109.6
O5 C3 C4 113.1(5)
O5 C3 C2 108.6(5)
C4 C3 C2 110.1(5)
O5 C3 H3A 108.3
C4 C3 H3A 108.3
C2 C3 H3A 108.3
O6 C4 C5 106.5(5)
O6 C4 C3 109.9(5)
C5 C4 C3 110.6(5)
O6 C4 H4A 109.9
C5 C4 H4A 109.9
C3 C4 H4A 109.9
O1 C5 O7 110.8(5)
O1 C5 C4 112.9(5)
O7 C5 C4 107.0(5)
O1 C5 H5A 108.7
O7 C5 H5A 108.7
C4 C5 H5A 108.7
O2 C6 C1 108.3(5)
O2 C6 H6A 110.0
C1 C6 H6A 110.0
O2 C6 H6B 110.0
C1 C6 H6B 110.0
H6A C6 H6B 108.4
O3 C7 O2 119.9(8)
O3 C7 C8 123.9(9)
O2 C7 C8 116.0(8)
C7 C8 H8A 109.5
C7 C8 H8B 109.5
H8A C8 H8B 109.5
C7 C8 H8C 109.5
H8A C8 H8C 109.5
H8B C8 H8C 109.5
O4 C9 C10 106.0(5)
O4 C9 H9A 110.5
C10 C9 H9A 110.5
O4 C9 H9B 110.5
C10 C9 H9B 110.5
H9A C9 H9B 108.7
C11 C10 C15 120.0
C11 C10 C9 120.3(6)
C15 C10 C9 119.7(6)
C10 C11 C12 120.0
C10 C11 H11A 120.0
C12 C11 H11A 120.0
C13 C12 C11 120.0
C13 C12 H12A 120.0
C11 C12 H12A 120.0
C12 C13 C14 120.0
C12 C13 H13A 120.0
C14 C13 H13A 120.0
C15 C14 C13 120.0
C15 C14 H14A 120.0
C13 C14 H14A 120.0
C14 C15 C10 120.0
C14 C15 H15A 120.0
C10 C15 H15A 120.0
O5 C16 C17 111.9(5)
O5 C16 H16A 109.2
C17 C16 H16A 109.2
O5 C16 H16B 109.2
C17 C16 H16B 109.2
H16A C16 H16B 107.9
C18 C17 C22 120.0
C18 C17 C16 122.7(4)
C22 C17 C16 117.2(4)
C19 C18 C17 120.0
C19 C18 H18A 120.0
C17 C18 H18A 120.0
C18 C19 C20 120.0
C18 C19 H19A 120.0
C20 C19 H19A 120.0
C21 C20 C19 120.0
C21 C20 H20A 120.0
C19 C20 H20A 120.0
C20 C21 C22 120.0
C20 C21 H21A 120.0
C22 C21 H21A 120.0
C21 C22 C17 120.0
C21 C22 H22A 120.0
C17 C22 H22A 120.0
O6 C23 C24 105.8(6)
O6 C23 H23A 110.6
C24 C23 H23A 110.6
O6 C23 H23B 110.6
C24 C23 H23B 110.6
H23A C23 H23B 108.7
C25 C24 C29 120.0
C25 C24 C23 122.3(7)
C29 C24 C23 117.7(7)
C26 C25 C24 120.0
C26 C25 H25A 120.0
C24 C25 H25A 120.0
C25 C26 C27 120.0
C25 C26 H26A 120.0
C27 C26 H26A 120.0
C28 C27 C26 120.0
C28 C27 H27A 120.0
C26 C27 H27A 120.0
C27 C28 C29 120.0
C27 C28 H28A 120.0
C29 C28 H28A 120.0
C28 C29 C24 120.0
C28 C29 H29A 120.0
C24 C29 H29A 120.0
O8 C30 O7 123.5(7)
O8 C30 C31 126.8(7)
O7 C30 C31 109.8(6)
C30 C31 H31A 109.5
C30 C31 H31B 109.5
H31A C31 H31B 109.5
C30 C31 H31C 109.5
H31A C31 H31C 109.5
H31B C31 H31C 109.5

loop_
_geom_bond_atom_site_label_1
_geom_bond_atom_site_label_2
_geom_bond_distance
O1 C5 1.396(7)
O1 C1 1.434(7)
O2 C7 1.291(9)
O2 C6 1.469(7)
O3 C7 1.186(9)
O4 C2 1.411(6)
O4 C9 1.431(7)
O5 C16 1.395(7)
O5 C3 1.433(7)
O6 C23 1.409(8)
O6 C4 1.423(6)
O7 C30 1.369(7)
O7 C5 1.433(6)
O8 C30 1.186(7)
C1 C6 1.490(8)
C1 C2 1.534(7)
C1 H1A 0.9800
C2 C3 1.509(8)
C2 H2A 0.9800
C3 C4 1.501(8)
C3 H3A 0.9800
C4 C5 1.488(8)
C4 H4A 0.9800
C5 H5A 0.9800
C6 H6A 0.9700
C6 H6B 0.9700
C7 C8 1.430(11)
C8 H8A 0.9600
C8 H8B 0.9600
C8 H8C 0.9600
C9 C10 1.479(7)
C9 H9A 0.9700
C9 H9B 0.9700
C10 C11 1.3900
C10 C15 1.3900
C11 C12 1.3900
C11 H11A 0.9300
C12 C13 1.3900
C12 H12A 0.9300
C13 C14 1.3900
C13 H13A 0.9300
C14 C15 1.3900
C14 H14A 0.9300
C15 H15A 0.9300
C16 C17 1.487(7)
C16 H16A 0.9700
C16 H16B 0.9700
C17 C18 1.3900
C17 C22 1.3900
C18 C19 1.3900
C18 H18A 0.9300
C19 C20 1.3900
C19 H19A 0.9300
C20 C21 1.3900
C20 H20A 0.9300
C21 C22 1.3900
C21 H21A 0.9300
C22 H22A 0.9300
C23 C24 1.472(9)
C23 H23A 0.9700
C23 H23B 0.9700
C24 C25 1.3900
C24 C29 1.3900
C25 C26 1.3900
C25 H25A 0.9300
C26 C27 1.3900
C26 H26A 0.9300
C27 C28 1.3900
C27 H27A 0.9300
C28 C29 1.3900
C28 H28A 0.9300
C29 H29A 0.9300
C30 C31 1.490(9)
C31 H31A 0.9600
C31 H31B 0.9600
C31 H31C 0.9600

loop_
_geom_hbond_atom_site_label_D
_geom_hbond_atom_site_label_H
_geom_hbond_atom_site_label_A
_geom_hbond_site_symmetry_A
_geom_hbond_distance_DH
_geom_hbond_distance_HA
_geom_hbond_distance_DA
_geom_hbond_angle_DHA
C23 H23A O1 2_765 0.97 2.53 3.496(9) 175

loop_
_geom_torsion_atom_site_label_1
_geom_torsion_atom_site_label_2
_geom_torsion_atom_site_label_3
_geom_torsion_atom_site_label_4
_geom_torsion
C5 O1 C1 C6 171.0(5)
C5 O1 C1 C2 49.9(6)
C9 O4 C2 C3 103.7(6)
C9 O4 C2 C1 -136.4(5)
O1 C1 C2 O4 -171.0(5)
C6 C1 C2 O4 69.9(6)
O1 C1 C2 C3 -49.7(6)
C6 C1 C2 C3 -168.7(5)
C16 O5 C3 C4 -92.8(7)
C16 O5 C3 C2 144.7(6)
O4 C2 C3 O5 -64.3(6)
C1 C2 C3 O5 177.8(5)
O4 C2 C3 C4 171.3(5)
C1 C2 C3 C4 53.4(6)
C23 O6 C4 C5 -140.2(6)
C23 O6 C4 C3 99.9(7)
O5 C3 C4 O6 -61.1(7)
C2 C3 C4 O6 60.6(6)
O5 C3 C4 C5 -178.4(5)
C2 C3 C4 C5 -56.7(7)
C1 O1 C5 O7 67.4(6)
C1 O1 C5 C4 -52.6(7)
C30 O7 C5 O1 91.6(6)
C30 O7 C5 C4 -144.9(5)
O6 C4 C5 O1 -63.7(6)
C3 C4 C5 O1 55.7(7)
O6 C4 C5 O7 174.1(4)
C3 C4 C5 O7 -66.5(6)
C7 O2 C6 C1 -166.6(7)
O1 C1 C6 O2 73.5(6)
C2 C1 C6 O2 -163.3(5)
C6 O2 C7 O3 4.6(14)
C6 O2 C7 C8 -180.0(7)
C2 O4 C9 C10 179.4(5)
O4 C9 C10 C11 -80.9(6)
O4 C9 C10 C15 97.0(5)
C15 C10 C11 C12 0.0
C9 C10 C11 C12 177.9(5)
C10 C11 C12 C13 0.0
C11 C12 C13 C14 0.0
C12 C13 C14 C15 0.0
C13 C14 C15 C10 0.0
C11 C10 C15 C14 0.0
C9 C10 C15 C14 -177.9(5)
C3 O5 C16 C17 178.0(5)
O5 C16 C17 C18 2.6(8)
O5 C16 C17 C22 -174.8(4)
C22 C17 C18 C19 0.0
C16 C17 C18 C19 -177.4(5)
C17 C18 C19 C20 0.0
C18 C19 C20 C21 0.0
C19 C20 C21 C22 0.0
C20 C21 C22 C17 0.0
C18 C17 C22 C21 0.0
C16 C17 C22 C21 177.5(5)
C4 O6 C23 C24 -177.2(6)
O6 C23 C24 C25 -101.6(7)
O6 C23 C24 C29 80.1(7)
C29 C24 C25 C26 0.0
C23 C24 C25 C26 -178.3(6)
C24 C25 C26 C27 0.0
C25 C26 C27 C28 0.0
C26 C27 C28 C29 0.0
C27 C28 C29 C24 0.0
C25 C24 C29 C28 0.0
C23 C24 C29 C28 178.4(6)
C5 O7 C30 O8 -5.9(9)
C5 O7 C30 C31 173.5(5)

loop_
_cod_related_entry_id
_cod_related_entry_database
_cod_related_entry_code
1 ChemSpider 9015337
